data_7118748
loop_
_publ_author_name
'Verma, Ajay'
'Jana, Sadhan'
'Durga Prasad, Ch'
'Yadav, Abhimanyu'
'Kumar, Sangit'

_publ_section_title
;
 Organoselenium and DMAP co-catalysis: regioselective synthesis of
 medium-sized halolactones and bromooxepanes from unactivated alkenes.
;
_journal_issue 22
_journal_name_full 'Chemical communications (Cambridge, England)'
_journal_page_first 4179
_journal_page_last 4182
_journal_paper_doi 10.1039/c5cc10245f
_journal_volume 52
_journal_year 2016
_chemical_formula_moiety 'C7  H11  Br  O2'
_chemical_formula_sum 'C7 H11 Br O2'
_chemical_formula_weight 207.07
_chemical_name_systematic
;
 ?
;
_space_group_IT_number 61
_symmetry_cell_setting orthorhombic
_symmetry_Int_Tables_number 61
_symmetry_space_group_name_Hall '-P 2ac 2ab'
_symmetry_space_group_name_H-M 'P b c a'
_atom_sites_solution_hydrogens geom
_audit_conform_dict_location ftp://ftp.iucr.org/pub/cif_core.dic
_audit_conform_dict_name cif_core.dic
_audit_conform_dict_version 2.4.3
_audit_creation_date 2015-02-26T18:54:51-00:00
_audit_creation_method 'WinGX routine CIF_UPDATE'
_audit_update_record
;
2016-01-20 deposited with the CCDC.
2016-02-09 downloaded from the CCDC.
;
_cell_angle_alpha 90
_cell_angle_beta 90
_cell_angle_gamma 90
_cell_formula_units_Z 8
_cell_length_a 13.176(3)
_cell_length_b 7.6455(17)
_cell_length_c 15.656(4)
_cell_measurement_reflns_used 24
_cell_measurement_temperature 302(2)
_cell_measurement_theta_max 26.435
_cell_measurement_theta_min 2.602
_cell_measurement_wavelength 0.71073
_cell_volume 1577.1(6)
_computing_cell_refinement 'Bruker SAINT'
_computing_data_collection 'Bruker APEX2'
_computing_data_reduction 'Bruker SAINT'
_computing_molecular_graphics 'Ortep for Windows (Farrugia, 2012)'
_computing_publication_material 'WinGX publication routines (Farrugia, 2012)'
_computing_structure_refinement 'SHELXL-2014 (Sheldrick, 2014)'
_computing_structure_solution 'SHELXS-97 (Sheldrick 2008)'
_diffrn_ambient_temperature 302(2)
_diffrn_measured_fraction_theta_full 0.994
_diffrn_measured_fraction_theta_max 0.99
_diffrn_measurement_device_type 'Bruker D8 VENTURE'
_diffrn_measurement_method '\f and \w scans'
_diffrn_radiation_probe x-ray
_diffrn_radiation_type MoK\a
_diffrn_radiation_wavelength 0.71073
_diffrn_reflns_av_R_equivalents 0.0537
_diffrn_reflns_Laue_measured_fraction_full 0.994
_diffrn_reflns_Laue_measured_fraction_max 0.99
_diffrn_reflns_limit_h_max 16
_diffrn_reflns_limit_h_min -16
_diffrn_reflns_limit_k_max 9
_diffrn_reflns_limit_k_min -9
_diffrn_reflns_limit_l_max 18
_diffrn_reflns_limit_l_min -19
_diffrn_reflns_number 18017
_diffrn_reflns_point_group_measured_fraction_full 0.994
_diffrn_reflns_point_group_measured_fraction_max 0.99
_diffrn_reflns_theta_full 25.242
_diffrn_reflns_theta_max 26.435
_diffrn_reflns_theta_min 2.602
_exptl_absorpt_coefficient_mu 5.149
_exptl_absorpt_correction_type none
_exptl_crystal_density_diffrn 1.744
_exptl_crystal_density_method 'not measured'
_exptl_crystal_description needle
_exptl_crystal_F_000 832
_exptl_crystal_size_max 0.05
_exptl_crystal_size_mid 0.03
_exptl_crystal_size_min 0.02
_refine_diff_density_max 1.044
_refine_diff_density_min -1.066
_refine_diff_density_rms 0.078
_refine_ls_extinction_method none
_refine_ls_goodness_of_fit_ref 1.049
_refine_ls_hydrogen_treatment constr
_refine_ls_matrix_type full
_refine_ls_number_constraints 0
_refine_ls_number_parameters 91
_refine_ls_number_reflns 1611
_refine_ls_number_restraints 0
_refine_ls_restrained_S_all 1.049
_refine_ls_R_factor_all 0.0549
_refine_ls_R_factor_gt 0.0446
_refine_ls_shift/su_max 0.001
_refine_ls_shift/su_mean 0
_refine_ls_structure_factor_coef Fsqd
_refine_ls_weighting_details 'w=1/[\s^2^(Fo^2^)+(0.0437P)^2^+3.1471P] where P=(Fo^2^+2Fc^2^)/3'
_refine_ls_weighting_scheme calc
_refine_ls_wR_factor_gt 0.1086
_refine_ls_wR_factor_ref 0.1145
_reflns_number_gt 1307
_reflns_number_total 1611
_reflns_threshold_expression 'I > 2\s(I)'
_cod_data_source_file c5cc10245f2.cif
_cod_data_source_block AV-96-P
_cod_depositor_comments 'Adding full bibliography for 7118747--7118751.cif.'
_cod_original_cell_volume 1577.2(6)
_cod_database_code 7118748

loop_
_symmetry_equiv_pos_as_xyz
'x, y, z'
'-x+1/2, -y, z+1/2'
'-x, y+1/2, -z+1/2'
'x+1/2, -y+1/2, -z'
'-x, -y, -z'
'x-1/2, y, -z-1/2'
'x, -y-1/2, z-1/2'
'-x-1/2, y-1/2, z'

loop_
_atom_site_label
_atom_site_type_symbol
_atom_site_fract_x
_atom_site_fract_y
_atom_site_fract_z
_atom_site_U_iso_or_equiv
_atom_site_adp_type
_atom_site_occupancy
_atom_site_calc_flag
Br1 Br 0.33182(3) 0.55377(9) 0.56204(3) 0.0734(2) Uani 1 d
O2 O 0.46889(19) 0.7551(3) 0.69140(13) 0.0454(6) Uani 1 d
O1 O 0.4640(2) 0.7657(4) 0.82881(15) 0.0551(7) Uani 1 d
C1 C 0.5127(3) 0.7298(4) 0.7673(2) 0.0389(7) Uani 1 d
C6 C 0.5177(3) 0.7113(5) 0.6119(2) 0.0430(8) Uani 1 d
H6 H 0.5423 0.5904 0.6141 0.052 Uiso 1 calc
C2 C 0.6180(3) 0.6656(5) 0.7709(2) 0.0457(8) Uani 1 d
H2A H 0.6221 0.5553 0.7406 0.055 Uiso 1 calc
H2B H 0.6359 0.6437 0.8301 0.055 Uiso 1 calc
C3 C 0.6945(3) 0.7918(6) 0.7329(3) 0.0560(10) Uani 1 d
H3A H 0.6768 0.9096 0.7504 0.067 Uiso 1 calc
H3B H 0.761 0.7655 0.7563 0.067 Uiso 1 calc
C5 C 0.6047(4) 0.8326(5) 0.5926(2) 0.0561(11) Uani 1 d
H5A H 0.6171 0.8315 0.5315 0.067 Uiso 1 calc
H5B H 0.5853 0.9507 0.6084 0.067 Uiso 1 calc
C4 C 0.7011(3) 0.7867(6) 0.6379(3) 0.0574(11) Uani 1 d
H4A H 0.7215 0.67 0.6206 0.069 Uiso 1 calc
H4B H 0.7537 0.867 0.6196 0.069 Uiso 1 calc
C7 C 0.4357(4) 0.7264(6) 0.5463(2) 0.0605(11) Uani 1 d
H7A H 0.4651 0.7129 0.4899 0.073 Uiso 1 calc
H7B H 0.4057 0.842 0.5496 0.073 Uiso 1 calc

loop_
_atom_site_aniso_label
_atom_site_aniso_U_11
_atom_site_aniso_U_22
_atom_site_aniso_U_33
_atom_site_aniso_U_23
_atom_site_aniso_U_13
_atom_site_aniso_U_12
Br1 0.0553(3) 0.1209(5) 0.0441(3) -0.0013(2) -0.01115(18) 0.0062(3)
O2 0.0468(14) 0.0615(16) 0.0280(12) -0.0003(11) 0.0051(10) 0.0154(12)
O1 0.0582(16) 0.0749(19) 0.0323(13) -0.0039(13) 0.0107(12) -0.0027(14)
C1 0.0475(19) 0.0371(17) 0.0323(16) 0.0018(14) 0.0030(15) -0.0065(15)
C6 0.054(2) 0.0471(19) 0.0276(16) 0.0015(15) 0.0088(15) 0.0094(17)
C2 0.0438(19) 0.050(2) 0.0438(19) 0.0059(16) -0.0029(16) -0.0027(17)
C3 0.050(2) 0.058(2) 0.060(3) -0.005(2) 0.0076(19) -0.0129(19)
C5 0.086(3) 0.041(2) 0.041(2) 0.0045(17) 0.021(2) 0.000(2)
C4 0.056(2) 0.054(2) 0.062(3) -0.005(2) 0.021(2) -0.013(2)
C7 0.075(3) 0.072(3) 0.0343(19) 0.0075(19) 0.0002(19) 0.020(2)

loop_
_atom_type_symbol
_atom_type_description
_atom_type_scat_dispersion_real
_atom_type_scat_dispersion_imag
_atom_type_scat_source
C C 0.0033 0.0016 'International Tables Vol C Tables 4.2.6.8 and 6.1.1.4'
H H 0 0 'International Tables Vol C Tables 4.2.6.8 and 6.1.1.4'
O O 0.0106 0.006 'International Tables Vol C Tables 4.2.6.8 and 6.1.1.4'
Br Br -0.2901 2.4595 'International Tables Vol C Tables 4.2.6.8 and 6.1.1.4'

loop_
_geom_angle_atom_site_label_1
_geom_angle_atom_site_label_2
_geom_angle_atom_site_label_3
_geom_angle
C1 O2 C6 122.8(3)
O1 C1 O2 117.0(3)
O1 C1 C2 123.6(3)
O2 C1 C2 119.4(3)
O2 C6 C7 104.7(3)
O2 C6 C5 111.7(3)
C7 C6 C5 111.4(3)
O2 C6 H6 109.7
C7 C6 H6 109.7
C5 C6 H6 109.7
C1 C2 C3 113.5(3)
C1 C2 H2A 108.9
C3 C2 H2A 108.9
C1 C2 H2B 108.9
C3 C2 H2B 108.9
H2A C2 H2B 107.7
C4 C3 C2 114.4(3)
C4 C3 H3A 108.7
C2 C3 H3A 108.7
C4 C3 H3B 108.7
C2 C3 H3B 108.7
H3A C3 H3B 107.6
C4 C5 C6 114.0(3)
C4 C5 H5A 108.8
C6 C5 H5A 108.8
C4 C5 H5B 108.8
C6 C5 H5B 108.8
H5A C5 H5B 107.7
C3 C4 C5 114.7(3)
C3 C4 H4A 108.6
C5 C4 H4A 108.6
C3 C4 H4B 108.6
C5 C4 H4B 108.6
H4A C4 H4B 107.6
C6 C7 Br1 112.0(3)
C6 C7 H7A 109.2
Br1 C7 H7A 109.2
C6 C7 H7B 109.2
Br1 C7 H7B 109.2
H7A C7 H7B 107.9

loop_
_geom_bond_atom_site_label_1
_geom_bond_atom_site_label_2
_geom_bond_distance
Br1 C7 1.918(5)
O2 C1 1.335(4)
O2 C6 1.440(4)
O1 C1 1.189(4)
C1 C2 1.473(5)
C6 C7 1.494(5)
C6 C5 1.506(6)
C6 H6 0.98
C2 C3 1.517(5)
C2 H2A 0.97
C2 H2B 0.97
C3 C4 1.491(6)
C3 H3A 0.97
C3 H3B 0.97
C5 C4 1.496(6)
C5 H5A 0.97
C5 H5B 0.97
C4 H4A 0.97
C4 H4B 0.97
C7 H7A 0.97
C7 H7B 0.97
